data_7000893
loop_
_publ_author_name
'Yang, Hong'
'Chen, Jia-Min'
'Sun, Jing-Jia'
'Yang, Shi-Ping'
'Yu, Jie'
'Tan, Hong'
'Li, Wei'

_publ_section_title
;
 Syntheses, crystal structures and magnetic properties of three novel
 cobalt(ii) complexes containing imidazole derivative groups
;
_journal_issue 14
_journal_name_full 'Dalton Transactions'
_journal_page_first 2540
_journal_page_last 2551
_journal_paper_doi 10.1039/b808385a
_journal_year 2009
_chemical_formula_moiety 'C36 H42 Cl2 Co2 N12, 2(C H4 O), 2(Cl), O'
_chemical_formula_sum 'C38 H50 Cl4 Co2 N12 O3'
_chemical_formula_weight 982.56
_chemical_name_systematic
;
?
;
_space_group_IT_number 2
_symmetry_cell_setting triclinic
_symmetry_space_group_name_Hall '-P 1'
_symmetry_space_group_name_H-M 'P -1'
_atom_sites_solution_hydrogens geom
_atom_sites_solution_primary direct
_atom_sites_solution_secondary difmap
_audit_creation_method SHELXL-97
_cell_angle_alpha 78.341(2)
_cell_angle_beta 88.920(2)
_cell_angle_gamma 74.691(2)
_cell_formula_units_Z 2
_cell_length_a 10.9775(12)
_cell_length_b 14.3746(17)
_cell_length_c 14.7491(17)
_cell_measurement_reflns_used 8060
_cell_measurement_temperature 298(2)
_cell_measurement_theta_max 25.50
_cell_measurement_theta_min 1.84
_cell_volume 2197.0(4)
_computing_cell_refinement 'SAINT (Bruker, 1998)'
_computing_data_collection 'SMART (Bruker, 1998)'
_computing_data_reduction SAINT
_computing_molecular_graphics 'SHELXTL (Bruker, 1998)'
_computing_publication_material SHELXTL
_computing_structure_refinement 'SHELXL-97 (Sheldrick, 1997)'
_computing_structure_solution 'SHELXS-97 (Sheldrick, 1997)'
_diffrn_ambient_temperature 298(2)
_diffrn_measured_fraction_theta_full 0.985
_diffrn_measured_fraction_theta_max 0.985
_diffrn_measurement_device_type 'CCD area detector'
_diffrn_measurement_method 'phi and omega scans'
_diffrn_radiation_monochromator graphite
_diffrn_radiation_source 'fine-focus sealed tube'
_diffrn_radiation_type MoK\a
_diffrn_radiation_wavelength 0.71073
_diffrn_reflns_av_R_equivalents 0.0712
_diffrn_reflns_av_sigmaI/netI 0.1056
_diffrn_reflns_limit_h_max 10
_diffrn_reflns_limit_h_min -13
_diffrn_reflns_limit_k_max 17
_diffrn_reflns_limit_k_min -17
_diffrn_reflns_limit_l_max 17
_diffrn_reflns_limit_l_min -15
_diffrn_reflns_number 11570
_diffrn_reflns_theta_full 25.50
_diffrn_reflns_theta_max 25.50
_diffrn_reflns_theta_min 1.84
_exptl_absorpt_coefficient_mu 1.050
_exptl_absorpt_correction_T_max 0.830
_exptl_absorpt_correction_T_min 0.797
_exptl_absorpt_correction_type empirical
_exptl_absorpt_process_details 'SADABS (Bruker, 1998)'
_exptl_crystal_colour blue-pueple
_exptl_crystal_density_diffrn 1.485
_exptl_crystal_density_method 'not measured'
_exptl_crystal_description block
_exptl_crystal_F_000 1016
_exptl_crystal_size_max 0.477
_exptl_crystal_size_mid 0.180
_exptl_crystal_size_min 0.177
_refine_diff_density_max 1.753
_refine_diff_density_min -0.924
_refine_diff_density_rms 0.103
_refine_ls_extinction_method none
_refine_ls_goodness_of_fit_ref 0.997
_refine_ls_hydrogen_treatment constr
_refine_ls_matrix_type full
_refine_ls_number_parameters 536
_refine_ls_number_reflns 8060
_refine_ls_number_restraints 0
_refine_ls_restrained_S_all 0.997
_refine_ls_R_factor_all 0.0974
_refine_ls_R_factor_gt 0.0664
_refine_ls_shift/su_max 0.003
_refine_ls_shift/su_mean 0.000
_refine_ls_structure_factor_coef Fsqd
_refine_ls_weighting_details 'calc w=1/[\s^2^(Fo^2^)+(0.0915P)^2^+0.0000P] where P=(Fo^2^+2Fc^2^)/3'
_refine_ls_weighting_scheme calc
_refine_ls_wR_factor_gt 0.1740
_refine_ls_wR_factor_ref 0.1964
_reflns_number_gt 5008
_reflns_number_total 8185
_reflns_threshold_expression >2sigma(I)
_cod_data_source_file b808385a.txt
_cod_data_source_block ccdc667566
_cod_depositor_comments
;
The following automatic conversions were performed:
'_symmetry_cell_setting' value 'Triclinic' changed to 'triclinic'
according to '/home/saulius/struct/CIF-dictionaries/cif_core.dic'
dictionary named 'cif_core.dic' version 2.4.1 from 2010-06-29.

Automatic conversion script
Id: cif_fix_enum 1527 2010-12-29 10:47:43Z saulius 
;
_cod_original_sg_symbol_Hall '-P 1 '
_cod_original_sg_symbol_H-M P-1
_cod_database_code 7000893

loop_
_symmetry_equiv_pos_as_xyz
'x, y, z'
'-x, -y, -z'

loop_
_atom_site_label
_atom_site_type_symbol
_atom_site_fract_x
_atom_site_fract_y
_atom_site_fract_z
_atom_site_U_iso_or_equiv
_atom_site_adp_type
_atom_site_occupancy
_atom_site_symmetry_multiplicity
_atom_site_calc_flag
_atom_site_refinement_flags
_atom_site_disorder_assembly
_atom_site_disorder_group
Co1 Co -0.01385(7) 0.86127(5) 0.28644(5) 0.0344(2) Uani 1 1 d . . .
Co2 Co 0.50993(7) 0.71796(6) 0.27506(5) 0.0372(2) Uani 1 1 d . . .
Cl1 Cl -0.22670(14) 0.92148(12) 0.28008(11) 0.0506(4) Uani 1 1 d . . .
Cl2 Cl 0.71909(15) 0.65264(13) 0.26273(12) 0.0580(5) Uani 1 1 d . . .
Cl3 Cl 0.29682(17) 0.72227(14) 0.73910(11) 0.0674(5) Uani 1 1 d . . .
Cl4 Cl 0.1959(2) 0.35456(19) 0.2331(2) 0.1227(10) Uani 1 1 d . . .
O1 O 0.4570(8) 0.2024(5) 0.2350(6) 0.150(3) Uani 1 1 d . . .
O2 O 0.2323(7) 0.2501(5) 0.0508(5) 0.109(2) Uani 1 1 d . . .
H2D H 0.1925 0.2858 0.0861 0.163 Uiso 1 1 calc R . .
O3 O 0.2192(6) 0.6078(4) 0.9205(4) 0.0821(17) Uani 1 1 d . . .
H3 H 0.1875 0.6681 0.8995 0.123 Uiso 1 1 calc R . .
N1 N 0.0487(4) 0.9760(3) 0.2189(3) 0.0361(11) Uani 1 1 d . . .
N2 N 0.0995(5) 1.0981(3) 0.1195(3) 0.0483(13) Uani 1 1 d . . .
H2 H 0.1305 1.1261 0.0690 0.058 Uiso 1 1 calc R . .
N3 N 0.4312(4) 0.6440(3) 0.2004(3) 0.0376(11) Uani 1 1 d . . .
N4 N 0.3663(5) 0.5908(3) 0.0825(3) 0.0483(13) Uani 1 1 d . . .
H4 H 0.3276 0.5954 0.0295 0.058 Uiso 1 1 calc R . .
N5 N 0.4644(4) 0.8653(3) 0.2265(3) 0.0348(11) Uani 1 1 d . . .
N6 N 0.4265(5) 1.0270(4) 0.2041(4) 0.0563(15) Uani 1 1 d . . .
H6 H 0.3975 1.0860 0.2169 0.068 Uiso 1 1 calc R . .
N7 N 0.0317(4) 0.8250(3) 0.4233(3) 0.0369(11) Uani 1 1 d . . .
N8 N 0.0920(5) 0.8046(4) 0.5708(3) 0.0500(13) Uani 1 1 d . . .
H8A H 0.1315 0.8144 0.6179 0.060 Uiso 1 1 calc R . .
N9 N 0.4863(4) 0.6981(3) 0.4123(3) 0.0379(11) Uani 1 1 d . . .
N10 N 0.4526(5) 0.6591(4) 0.5637(3) 0.0603(16) Uani 1 1 d . . .
H10 H 0.4245 0.6282 0.6140 0.072 Uiso 1 1 calc R . .
N11 N 0.0307(4) 0.7414(3) 0.2308(3) 0.0368(11) Uani 1 1 d . . .
N12 N 0.0680(5) 0.5875(4) 0.2092(4) 0.0571(15) Uani 1 1 d . . .
H12 H 0.0973 0.5229 0.2226 0.068 Uiso 1 1 calc R . .
C1 C -0.0036(6) 1.0702(4) 0.2565(4) 0.0458(15) Uani 1 1 d . . .
H1A H -0.0967 1.0850 0.2601 0.055 Uiso 1 1 calc R . .
H1B H 0.0333 1.0631 0.3191 0.055 Uiso 1 1 calc R . .
C2 C 0.0337(7) 1.1507(4) 0.1888(5) 0.0590(19) Uani 1 1 d . . .
H2A H -0.0415 1.2034 0.1610 0.071 Uiso 1 1 calc R . .
H2B H 0.0903 1.1798 0.2188 0.071 Uiso 1 1 calc R . .
C3 C 0.1067(5) 1.0006(4) 0.1430(4) 0.0354(13) Uani 1 1 d . . .
C4 C 0.1721(5) 0.9315(4) 0.0860(4) 0.0314(12) Uani 1 1 d . . .
C5 C 0.2363(5) 0.8357(4) 0.1273(4) 0.0327(12) Uani 1 1 d . . .
H5 H 0.2370 0.8151 0.1927 0.039 Uiso 1 1 calc R . .
C6 C 0.2983(5) 0.7709(4) 0.0751(4) 0.0341(13) Uani 1 1 d . . .
C7 C 0.2971(5) 0.7998(4) -0.0218(4) 0.0400(14) Uani 1 1 d . . .
H7 H 0.3385 0.7542 -0.0583 0.048 Uiso 1 1 calc R . .
C8 C 0.2357(5) 0.8945(4) -0.0632(4) 0.0389(14) Uani 1 1 d . . .
H8 H 0.2344 0.9150 -0.1286 0.047 Uiso 1 1 calc R . .
C9 C 0.1760(5) 0.9597(4) -0.0099(4) 0.0406(14) Uani 1 1 d . . .
H9 H 0.1363 1.0258 -0.0391 0.049 Uiso 1 1 calc R . .
C10 C 0.3672(5) 0.6672(4) 0.1207(4) 0.0345(13) Uani 1 1 d . . .
C11 C 0.4387(6) 0.4976(4) 0.1409(4) 0.0567(18) Uani 1 1 d . . .
H11A H 0.5131 0.4650 0.1090 0.068 Uiso 1 1 calc R . .
H11B H 0.3855 0.4516 0.1602 0.068 Uiso 1 1 calc R . .
C12 C 0.4778(6) 0.5345(4) 0.2229(4) 0.0524(17) Uani 1 1 d . . .
H12A H 0.4398 0.5074 0.2802 0.063 Uiso 1 1 calc R . .
H12B H 0.5709 0.5140 0.2323 0.063 Uiso 1 1 calc R . .
C13 C 0.4914(7) 1.0067(5) 0.1207(5) 0.0632(19) Uani 1 1 d . . .
H13A H 0.5704 1.0281 0.1152 0.076 Uiso 1 1 calc R . .
H13B H 0.4367 1.0392 0.0645 0.076 Uiso 1 1 calc R . .
C14 C 0.5182(6) 0.8974(5) 0.1364(4) 0.0470(15) Uani 1 1 d . . .
H14A H 0.4784 0.8780 0.0861 0.056 Uiso 1 1 calc R . .
H14B H 0.6104 0.8669 0.1382 0.056 Uiso 1 1 calc R . .
C15 C 0.4176(5) 0.9431(4) 0.2585(4) 0.0379(13) Uani 1 1 d . . .
C16 C 0.3518(5) 0.9478(4) 0.3481(4) 0.0362(13) Uani 1 1 d . . .
C17 C 0.3753(6) 1.0080(4) 0.4058(4) 0.0457(15) Uani 1 1 d . . .
H17 H 0.4325 1.0472 0.3879 0.055 Uiso 1 1 calc R . .
C18 C 0.3160(6) 1.0104(5) 0.4881(4) 0.0536(17) Uani 1 1 d . . .
H18 H 0.3342 1.0496 0.5280 0.064 Uiso 1 1 calc R . .
C19 C 0.2291(6) 0.9557(5) 0.5133(4) 0.0474(16) Uani 1 1 d . . .
H19 H 0.1885 0.9579 0.5706 0.057 Uiso 1 1 calc R . .
C20 C 0.2011(5) 0.8981(4) 0.4562(4) 0.0359(13) Uani 1 1 d . . .
C21 C 0.2646(5) 0.8945(4) 0.3742(4) 0.0340(12) Uani 1 1 d . . .
H21 H 0.2477 0.8541 0.3350 0.041 Uiso 1 1 calc R . .
C22 C 0.1067(5) 0.8420(4) 0.4812(4) 0.0368(13) Uani 1 1 d . . .
C23 C 0.0022(7) 0.7460(6) 0.5787(4) 0.064(2) Uani 1 1 d . . .
H23A H -0.0659 0.7674 0.6210 0.077 Uiso 1 1 calc R . .
H23B H 0.0440 0.6751 0.6007 0.077 Uiso 1 1 calc R . .
C24 C -0.0479(6) 0.7675(5) 0.4795(4) 0.0490(16) Uani 1 1 d . . .
H24A H -0.0415 0.7054 0.4582 0.059 Uiso 1 1 calc R . .
H24B H -0.1376 0.8061 0.4742 0.059 Uiso 1 1 calc R . .
C25 C 0.5760(6) 0.7357(5) 0.4612(4) 0.0510(16) Uani 1 1 d . . .
H25A H 0.5660 0.8067 0.4359 0.061 Uiso 1 1 calc R . .
H25B H 0.6645 0.6992 0.4543 0.061 Uiso 1 1 calc R . .
C26 C 0.5416(7) 0.7192(6) 0.5617(5) 0.072(2) Uani 1 1 d . . .
H26A H 0.6169 0.6837 0.6027 0.086 Uiso 1 1 calc R . .
H26B H 0.5013 0.7823 0.5805 0.086 Uiso 1 1 calc R . .
C27 C 0.4204(5) 0.6584(4) 0.4757(4) 0.0410(14) Uani 1 1 d . . .
C28 C 0.3198(5) 0.6133(4) 0.4585(4) 0.0402(14) Uani 1 1 d . . .
C29 C 0.2884(6) 0.5398(5) 0.5229(4) 0.0541(17) Uani 1 1 d . . .
H29 H 0.3327 0.5171 0.5813 0.065 Uiso 1 1 calc R . .
C30 C 0.1949(7) 0.4994(5) 0.5041(5) 0.063(2) Uani 1 1 d . . .
H30 H 0.1748 0.4492 0.5496 0.076 Uiso 1 1 calc R . .
C31 C 0.1284(6) 0.5307(5) 0.4189(5) 0.0553(18) Uani 1 1 d . . .
H31 H 0.0665 0.4998 0.4050 0.066 Uiso 1 1 calc R . .
C32 C 0.1540(5) 0.6084(4) 0.3540(4) 0.0419(14) Uani 1 1 d . . .
C33 C 0.2493(5) 0.6487(4) 0.3737(4) 0.0380(13) Uani 1 1 d . . .
H33 H 0.2675 0.7009 0.3296 0.046 Uiso 1 1 calc R . .
C34 C 0.0812(5) 0.6475(4) 0.2625(4) 0.0397(14) Uani 1 1 d . . .
C35 C -0.0305(6) 0.7478(4) 0.1397(4) 0.0428(14) Uani 1 1 d . . .
H35A H 0.0045 0.7894 0.0898 0.051 Uiso 1 1 calc R . .
H35B H -0.1228 0.7769 0.1406 0.051 Uiso 1 1 calc R . .
C36 C -0.0030(6) 0.6448(5) 0.1241(5) 0.0579(18) Uani 1 1 d . . .
H36A H -0.0819 0.6256 0.1167 0.069 Uiso 1 1 calc R . .
H36B H 0.0483 0.6369 0.0688 0.069 Uiso 1 1 calc R . .
C37 C 0.3243(9) 0.2903(7) 0.0091(6) 0.103(3) Uani 1 1 d . . .
H37A H 0.3164 0.3543 0.0256 0.155 Uiso 1 1 calc R . .
H37B H 0.3147 0.2991 -0.0582 0.155 Uiso 1 1 calc R . .
H37C H 0.4076 0.2461 0.0303 0.155 Uiso 1 1 calc R . .
C38 C 0.1384(9) 0.5541(7) 0.8983(6) 0.097(3) Uani 1 1 d . . .
H38A H 0.1055 0.5228 0.9552 0.146 Uiso 1 1 calc R . .
H38B H 0.1852 0.5034 0.8658 0.146 Uiso 1 1 calc R . .
H38C H 0.0679 0.5987 0.8583 0.146 Uiso 1 1 calc R . .

loop_
_atom_site_aniso_label
_atom_site_aniso_U_11
_atom_site_aniso_U_22
_atom_site_aniso_U_33
_atom_site_aniso_U_23
_atom_site_aniso_U_13
_atom_site_aniso_U_12
Co1 0.0377(5) 0.0335(4) 0.0322(4) -0.0087(3) -0.0005(3) -0.0082(3)
Co2 0.0389(5) 0.0411(5) 0.0291(4) -0.0067(3) -0.0003(3) -0.0067(4)
Cl1 0.0385(9) 0.0572(10) 0.0532(9) -0.0103(8) -0.0053(7) -0.0083(7)
Cl2 0.0425(9) 0.0667(11) 0.0573(10) -0.0085(8) 0.0081(7) -0.0049(8)
Cl3 0.0685(12) 0.0816(13) 0.0405(9) -0.0098(9) 0.0024(8) -0.0019(10)
Cl4 0.0904(19) 0.0858(18) 0.198(3) -0.0386(19) 0.0194(18) -0.0272(14)
O1 0.192(8) 0.104(6) 0.177(8) -0.063(5) -0.015(6) -0.053(5)
O2 0.123(6) 0.121(6) 0.097(5) 0.003(4) -0.003(4) -0.075(5)
O3 0.112(4) 0.095(4) 0.053(3) -0.001(3) -0.022(3) -0.060(4)
N1 0.036(3) 0.032(3) 0.038(3) -0.011(2) 0.002(2) -0.003(2)
N2 0.061(4) 0.032(3) 0.050(3) 0.000(2) 0.006(3) -0.017(2)
N3 0.042(3) 0.034(3) 0.032(3) -0.005(2) -0.008(2) -0.003(2)
N4 0.060(3) 0.041(3) 0.042(3) -0.016(2) -0.012(2) -0.003(3)
N5 0.030(3) 0.043(3) 0.030(2) -0.008(2) 0.0021(19) -0.007(2)
N6 0.075(4) 0.042(3) 0.051(3) 0.000(3) 0.006(3) -0.022(3)
N7 0.039(3) 0.037(3) 0.035(3) -0.009(2) 0.001(2) -0.010(2)
N8 0.057(3) 0.066(4) 0.027(3) -0.012(2) 0.004(2) -0.014(3)
N9 0.041(3) 0.044(3) 0.029(3) -0.010(2) -0.006(2) -0.008(2)
N10 0.065(4) 0.081(4) 0.026(3) -0.003(3) -0.002(2) -0.008(3)
N11 0.040(3) 0.032(3) 0.039(3) -0.009(2) -0.002(2) -0.008(2)
N12 0.059(4) 0.037(3) 0.080(4) -0.026(3) -0.006(3) -0.010(3)
C1 0.053(4) 0.034(3) 0.052(4) -0.019(3) 0.006(3) -0.005(3)
C2 0.076(5) 0.035(3) 0.072(5) -0.024(3) 0.027(4) -0.017(3)
C3 0.030(3) 0.034(3) 0.038(3) -0.002(3) -0.005(2) -0.005(2)
C4 0.028(3) 0.034(3) 0.033(3) -0.005(2) -0.002(2) -0.011(2)
C5 0.032(3) 0.036(3) 0.028(3) -0.008(2) -0.001(2) -0.005(2)
C6 0.031(3) 0.040(3) 0.030(3) -0.004(2) -0.002(2) -0.009(2)
C7 0.044(4) 0.051(4) 0.029(3) -0.012(3) 0.000(2) -0.016(3)
C8 0.041(3) 0.041(3) 0.031(3) -0.003(3) -0.003(2) -0.007(3)
C9 0.038(3) 0.039(3) 0.038(3) 0.003(3) -0.002(3) -0.008(3)
C10 0.031(3) 0.040(3) 0.034(3) -0.014(3) 0.008(2) -0.008(3)
C11 0.068(5) 0.033(3) 0.063(4) -0.008(3) -0.013(3) -0.002(3)
C12 0.065(4) 0.036(3) 0.048(4) -0.006(3) -0.012(3) -0.001(3)
C13 0.073(5) 0.067(5) 0.055(4) -0.006(4) 0.021(4) -0.033(4)
C14 0.044(4) 0.061(4) 0.040(3) -0.008(3) 0.007(3) -0.023(3)
C15 0.037(3) 0.042(3) 0.036(3) -0.003(3) -0.008(2) -0.015(3)
C16 0.036(3) 0.037(3) 0.032(3) -0.006(2) -0.005(2) -0.005(3)
C17 0.046(4) 0.046(4) 0.050(4) -0.016(3) -0.004(3) -0.015(3)
C18 0.052(4) 0.066(4) 0.053(4) -0.037(3) -0.003(3) -0.015(3)
C19 0.044(4) 0.062(4) 0.036(3) -0.021(3) 0.001(3) -0.005(3)
C20 0.035(3) 0.038(3) 0.029(3) -0.009(2) -0.005(2) 0.001(3)
C21 0.036(3) 0.036(3) 0.030(3) -0.007(2) -0.004(2) -0.009(3)
C22 0.034(3) 0.040(3) 0.032(3) -0.013(3) 0.001(2) 0.002(3)
C23 0.072(5) 0.075(5) 0.047(4) -0.003(4) 0.009(3) -0.030(4)
C24 0.047(4) 0.053(4) 0.047(4) -0.006(3) 0.011(3) -0.017(3)
C25 0.053(4) 0.056(4) 0.043(4) -0.009(3) -0.011(3) -0.011(3)
C26 0.070(5) 0.099(6) 0.053(5) -0.035(4) -0.007(4) -0.017(5)
C27 0.041(4) 0.046(4) 0.029(3) -0.007(3) -0.002(3) 0.001(3)
C28 0.041(3) 0.043(3) 0.029(3) -0.001(3) 0.007(2) -0.002(3)
C29 0.051(4) 0.054(4) 0.045(4) 0.004(3) 0.002(3) -0.004(3)
C30 0.055(5) 0.049(4) 0.067(5) 0.017(4) 0.011(4) -0.004(3)
C31 0.047(4) 0.043(4) 0.070(5) 0.004(3) 0.011(3) -0.014(3)
C32 0.041(4) 0.031(3) 0.047(4) -0.002(3) 0.007(3) -0.004(3)
C33 0.039(3) 0.039(3) 0.035(3) -0.005(3) 0.006(2) -0.010(3)
C34 0.028(3) 0.040(3) 0.053(4) -0.016(3) 0.009(3) -0.008(3)
C35 0.046(4) 0.044(4) 0.040(3) -0.014(3) -0.004(3) -0.011(3)
C36 0.059(4) 0.058(4) 0.062(4) -0.030(4) -0.006(3) -0.011(3)
C37 0.105(8) 0.110(8) 0.074(6) -0.012(6) 0.012(5) 0.001(6)
C38 0.114(8) 0.107(7) 0.101(7) -0.041(6) 0.006(5) -0.067(6)

loop_
_atom_type_symbol
_atom_type_description
_atom_type_scat_dispersion_real
_atom_type_scat_dispersion_imag
_atom_type_scat_source
C C 0.0033 0.0016 'International Tables Vol C Tables 4.2.6.8 and 6.1.1.4'
H H 0.0000 0.0000 'International Tables Vol C Tables 4.2.6.8 and 6.1.1.4'
N N 0.0061 0.0033 'International Tables Vol C Tables 4.2.6.8 and 6.1.1.4'
O O 0.0106 0.0060 'International Tables Vol C Tables 4.2.6.8 and 6.1.1.4'
Co Co 0.3494 0.9721 'International Tables Vol C Tables 4.2.6.8 and 6.1.1.4'
Cl Cl 0.1484 0.1585 'International Tables Vol C Tables 4.2.6.8 and 6.1.1.4'

loop_
_geom_angle_atom_site_label_1
_geom_angle_atom_site_label_2
_geom_angle_atom_site_label_3
_geom_angle
_geom_angle_site_symmetry_1
_geom_angle_site_symmetry_3
_geom_angle_publ_flag
N11 Co1 N7 110.53(18) . . ?
N11 Co1 N1 115.42(18) . . ?
N7 Co1 N1 113.22(18) . . ?
N11 Co1 Cl1 108.79(14) . . ?
N7 Co1 Cl1 103.92(14) . . ?
N1 Co1 Cl1 103.99(13) . . ?
N9 Co2 N3 118.89(19) . . ?
N9 Co2 N5 106.34(18) . . ?
N3 Co2 N5 114.10(17) . . ?
N9 Co2 Cl2 103.89(14) . . ?
N3 Co2 Cl2 102.82(14) . . ?
N5 Co2 Cl2 110.10(13) . . ?
C37 O2 H2D 109.5 . . ?
C38 O3 H3 109.5 . . ?
C3 N1 C1 106.8(4) . . ?
C3 N1 Co1 139.2(4) . . ?
C1 N1 Co1 113.0(3) . . ?
C3 N2 C2 111.2(5) . . ?
C3 N2 H2 124.4 . . ?
C2 N2 H2 124.4 . . ?
C10 N3 C12 106.5(4) . . ?
C10 N3 Co2 134.9(4) . . ?
C12 N3 Co2 116.5(3) . . ?
C10 N4 C11 111.0(5) . . ?
C10 N4 H4 124.5 . . ?
C11 N4 H4 124.5 . . ?
C15 N5 C14 106.6(5) . . ?
C15 N5 Co2 137.1(4) . . ?
C14 N5 Co2 115.1(4) . . ?
C15 N6 C13 109.9(5) . . ?
C15 N6 H6 125.1 . . ?
C13 N6 H6 125.1 . . ?
C22 N7 C24 106.7(5) . . ?
C22 N7 Co1 139.0(4) . . ?
C24 N7 Co1 114.2(3) . . ?
C22 N8 C23 110.5(5) . . ?
C22 N8 H8A 124.8 . . ?
C23 N8 H8A 124.8 . . ?
C27 N9 C25 106.9(5) . . ?
C27 N9 Co2 140.5(4) . . ?
C25 N9 Co2 112.5(4) . . ?
C27 N10 C26 109.2(5) . . ?
C27 N10 H10 125.4 . . ?
C26 N10 H10 125.4 . . ?
C34 N11 C35 105.4(4) . . ?
C34 N11 Co1 134.9(4) . . ?
C35 N11 Co1 117.7(3) . . ?
C34 N12 C36 109.4(5) . . ?
C34 N12 H12 125.3 . . ?
C36 N12 H12 125.3 . . ?
C2 C1 N1 105.5(5) . . ?
C2 C1 H1A 110.6 . . ?
N1 C1 H1A 110.6 . . ?
C2 C1 H1B 110.6 . . ?
N1 C1 H1B 110.6 . . ?
H1A C1 H1B 108.8 . . ?
N2 C2 C1 102.5(5) . . ?
N2 C2 H2A 111.3 . . ?
C1 C2 H2A 111.3 . . ?
N2 C2 H2B 111.3 . . ?
C1 C2 H2B 111.3 . . ?
H2A C2 H2B 109.2 . . ?
N1 C3 N2 113.9(5) . . ?
N1 C3 C4 124.5(5) . . ?
N2 C3 C4 121.6(5) . . ?
C5 C4 C9 117.8(5) . . ?
C5 C4 C3 120.2(5) . . ?
C9 C4 C3 121.9(5) . . ?
C6 C5 C4 120.8(5) . . ?
C6 C5 H5 119.6 . . ?
C4 C5 H5 119.6 . . ?
C5 C6 C7 120.3(5) . . ?
C5 C6 C10 120.3(5) . . ?
C7 C6 C10 119.4(5) . . ?
C8 C7 C6 119.4(5) . . ?
C8 C7 H7 120.3 . . ?
C6 C7 H7 120.3 . . ?
C7 C8 C9 119.8(5) . . ?
C7 C8 H8 120.1 . . ?
C9 C8 H8 120.1 . . ?
C8 C9 C4 121.8(5) . . ?
C8 C9 H9 119.1 . . ?
C4 C9 H9 119.1 . . ?
N3 C10 N4 114.8(5) . . ?
N3 C10 C6 123.8(5) . . ?
N4 C10 C6 121.4(5) . . ?
N4 C11 C12 100.8(5) . . ?
N4 C11 H11A 111.6 . . ?
C12 C11 H11A 111.6 . . ?
N4 C11 H11B 111.6 . . ?
C12 C11 H11B 111.6 . . ?
H11A C11 H11B 109.4 . . ?
N3 C12 C11 106.8(4) . . ?
N3 C12 H12A 110.4 . . ?
C11 C12 H12A 110.4 . . ?
N3 C12 H12B 110.4 . . ?
C11 C12 H12B 110.4 . . ?
H12A C12 H12B 108.6 . . ?
N6 C13 C14 101.7(5) . . ?
N6 C13 H13A 111.4 . . ?
C14 C13 H13A 111.4 . . ?
N6 C13 H13B 111.4 . . ?
C14 C13 H13B 111.4 . . ?
H13A C13 H13B 109.3 . . ?
N5 C14 C13 106.6(5) . . ?
N5 C14 H14A 110.4 . . ?
C13 C14 H14A 110.4 . . ?
N5 C14 H14B 110.4 . . ?
C13 C14 H14B 110.4 . . ?
H14A C14 H14B 108.6 . . ?
N5 C15 N6 115.3(5) . . ?
N5 C15 C16 126.2(5) . . ?
N6 C15 C16 118.5(5) . . ?
C21 C16 C17 118.8(5) . . ?
C21 C16 C15 120.5(5) . . ?
C17 C16 C15 120.7(5) . . ?
C18 C17 C16 120.1(6) . . ?
C18 C17 H17 120.0 . . ?
C16 C17 H17 120.0 . . ?
C17 C18 C19 120.2(6) . . ?
C17 C18 H18 119.9 . . ?
C19 C18 H18 119.9 . . ?
C20 C19 C18 120.9(6) . . ?
C20 C19 H19 119.6 . . ?
C18 C19 H19 119.6 . . ?
C19 C20 C21 118.2(5) . . ?
C19 C20 C22 121.3(5) . . ?
C21 C20 C22 120.6(5) . . ?
C16 C21 C20 121.8(5) . . ?
C16 C21 H21 119.1 . . ?
C20 C21 H21 119.1 . . ?
N7 C22 N8 114.6(5) . . ?
N7 C22 C20 125.5(5) . . ?
N8 C22 C20 119.9(5) . . ?
N8 C23 C24 101.4(5) . . ?
N8 C23 H23A 111.5 . . ?
C24 C23 H23A 111.5 . . ?
N8 C23 H23B 111.5 . . ?
C24 C23 H23B 111.5 . . ?
H23A C23 H23B 109.3 . . ?
N7 C24 C23 106.2(5) . . ?
N7 C24 H24A 110.5 . . ?
C23 C24 H24A 110.5 . . ?
N7 C24 H24B 110.5 . . ?
C23 C24 H24B 110.5 . . ?
H24A C24 H24B 108.7 . . ?
N9 C25 C26 105.5(5) . . ?
N9 C25 H25A 110.6 . . ?
C26 C25 H25A 110.6 . . ?
N9 C25 H25B 110.6 . . ?
C26 C25 H25B 110.6 . . ?
H25A C25 H25B 108.8 . . ?
N10 C26 C25 102.5(5) . . ?
N10 C26 H26A 111.3 . . ?
C25 C26 H26A 111.3 . . ?
N10 C26 H26B 111.3 . . ?
C25 C26 H26B 111.3 . . ?
H26A C26 H26B 109.2 . . ?
N9 C27 N10 114.7(6) . . ?
N9 C27 C28 125.4(5) . . ?
N10 C27 C28 119.8(5) . . ?
C29 C28 C33 118.5(6) . . ?
C29 C28 C27 122.9(5) . . ?
C33 C28 C27 118.6(5) . . ?
C30 C29 C28 121.1(6) . . ?
C30 C29 H29 119.4 . . ?
C28 C29 H29 119.4 . . ?
C29 C30 C31 120.9(6) . . ?
C29 C30 H30 119.6 . . ?
C31 C30 H30 119.6 . . ?
C30 C31 C32 119.2(6) . . ?
C30 C31 H31 120.4 . . ?
C32 C31 H31 120.4 . . ?
C33 C32 C31 119.4(6) . . ?
C33 C32 C34 119.4(5) . . ?
C31 C32 C34 121.2(6) . . ?
C32 C33 C28 120.8(5) . . ?
C32 C33 H33 119.6 . . ?
C28 C33 H33 119.6 . . ?
N11 C34 N12 116.4(5) . . ?
N11 C34 C32 122.8(5) . . ?
N12 C34 C32 120.8(5) . . ?
N11 C35 C36 106.6(5) . . ?
N11 C35 H35A 110.4 . . ?
C36 C35 H35A 110.4 . . ?
N11 C35 H35B 110.4 . . ?
C36 C35 H35B 110.4 . . ?
H35A C35 H35B 108.6 . . ?
N12 C36 C35 102.2(5) . . ?
N12 C36 H36A 111.3 . . ?
C35 C36 H36A 111.3 . . ?
N12 C36 H36B 111.3 . . ?
C35 C36 H36B 111.3 . . ?
H36A C36 H36B 109.2 . . ?
O2 C37 H37A 109.5 . . ?
O2 C37 H37B 109.5 . . ?
H37A C37 H37B 109.5 . . ?
O2 C37 H37C 109.5 . . ?
H37A C37 H37C 109.5 . . ?
H37B C37 H37C 109.5 . . ?
O3 C38 H38A 109.5 . . ?
O3 C38 H38B 109.5 . . ?
H38A C38 H38B 109.5 . . ?
O3 C38 H38C 109.5 . . ?
H38A C38 H38C 109.5 . . ?
H38B C38 H38C 109.5 . . ?

loop_
_geom_bond_atom_site_label_1
_geom_bond_atom_site_label_2
_geom_bond_distance
_geom_bond_site_symmetry_2
_geom_bond_publ_flag
Co1 N11 1.998(4) . ?
Co1 N7 2.018(4) . ?
Co1 N1 2.023(5) . ?
Co1 Cl1 2.2639(17) . ?
Co2 N9 2.007(4) . ?
Co2 N3 2.021(4) . ?
Co2 N5 2.022(5) . ?
Co2 Cl2 2.2586(18) . ?
O2 C37 1.367(10) . ?
O2 H2D 0.8400 . ?
O3 C38 1.402(8) . ?
O3 H3 0.8400 . ?
N1 C3 1.309(7) . ?
N1 C1 1.534(7) . ?
N2 C3 1.356(7) . ?
N2 C2 1.460(8) . ?
N2 H2 0.8800 . ?
N3 C10 1.317(6) . ?
N3 C12 1.489(7) . ?
N4 C10 1.335(7) . ?
N4 C11 1.471(7) . ?
N4 H4 0.8800 . ?
N5 C15 1.280(7) . ?
N5 C14 1.481(7) . ?
N6 C15 1.332(7) . ?
N6 C13 1.452(8) . ?
N6 H6 0.8800 . ?
N7 C22 1.299(7) . ?
N7 C24 1.487(7) . ?
N8 C22 1.346(7) . ?
N8 C23 1.445(8) . ?
N8 H8A 0.8800 . ?
N9 C27 1.304(7) . ?
N9 C25 1.500(7) . ?
N10 C27 1.353(7) . ?
N10 C26 1.461(9) . ?
N10 H10 0.8800 . ?
N11 C34 1.307(7) . ?
N11 C35 1.489(7) . ?
N12 C34 1.315(7) . ?
N12 C36 1.464(8) . ?
N12 H12 0.8800 . ?
C1 C2 1.507(8) . ?
C1 H1A 0.9900 . ?
C1 H1B 0.9900 . ?
C2 H2A 0.9900 . ?
C2 H2B 0.9900 . ?
C3 C4 1.466(8) . ?
C4 C5 1.389(7) . ?
C4 C9 1.393(7) . ?
C5 C6 1.364(7) . ?
C5 H5 0.9500 . ?
C6 C7 1.405(7) . ?
C6 C10 1.504(7) . ?
C7 C8 1.369(7) . ?
C7 H7 0.9500 . ?
C8 C9 1.370(8) . ?
C8 H8 0.9500 . ?
C9 H9 0.9500 . ?
C11 C12 1.526(8) . ?
C11 H11A 0.9900 . ?
C11 H11B 0.9900 . ?
C12 H12A 0.9900 . ?
C12 H12B 0.9900 . ?
C13 C14 1.491(9) . ?
C13 H13A 0.9900 . ?
C13 H13B 0.9900 . ?
C14 H14A 0.9900 . ?
C14 H14B 0.9900 . ?
C15 C16 1.499(8) . ?
C16 C21 1.381(7) . ?
C16 C17 1.402(7) . ?
C17 C18 1.368(8) . ?
C17 H17 0.9500 . ?
C18 C19 1.389(9) . ?
C18 H18 0.9500 . ?
C19 C20 1.384(8) . ?
C19 H19 0.9500 . ?
C20 C21 1.388(7) . ?
C20 C22 1.472(8) . ?
C21 H21 0.9500 . ?
C23 C24 1.517(8) . ?
C23 H23A 0.9900 . ?
C23 H23B 0.9900 . ?
C24 H24A 0.9900 . ?
C24 H24B 0.9900 . ?
C25 C26 1.510(9) . ?
C25 H25A 0.9900 . ?
C25 H25B 0.9900 . ?
C26 H26A 0.9900 . ?
C26 H26B 0.9900 . ?
C27 C28 1.470(8) . ?
C28 C29 1.383(8) . ?
C28 C33 1.413(7) . ?
C29 C30 1.363(9) . ?
C29 H29 0.9500 . ?
C30 C31 1.396(9) . ?
C30 H30 0.9500 . ?
C31 C32 1.402(8) . ?
C31 H31 0.9500 . ?
C32 C33 1.383(8) . ?
C32 C34 1.507(8) . ?
C33 H33 0.9500 . ?
C35 C36 1.495(8) . ?
C35 H35A 0.9900 . ?
C35 H35B 0.9900 . ?
C36 H36A 0.9900 . ?
C36 H36B 0.9900 . ?
C37 H37A 0.9800 . ?
C37 H37B 0.9800 . ?
C37 H37C 0.9800 . ?
C38 H38A 0.9800 . ?
C38 H38B 0.9800 . ?
C38 H38C 0.9800 . ?

loop_
_geom_hbond_atom_site_label_D
_geom_hbond_atom_site_label_H
_geom_hbond_atom_site_label_A
_geom_hbond_distance_DH
_geom_hbond_distance_HA
_geom_hbond_distance_DA
_geom_hbond_angle_DHA
_geom_hbond_site_symmetry_A
O2 H2D Cl4 0.84 2.56 3.304(8) 147.8 .
O3 H3 Cl3 0.84 2.70 3.077(6) 109.1 .
N2 H2 O2 0.88 2.31 2.943(8) 128.6 1_565
N4 H4 O3 0.88 1.97 2.842(6) 172.0 1_554
N6 H6 O1 0.88 2.02 2.754(9) 140.8 1_565
N8 H8A Cl3 0.88 2.48 3.199(5) 139.7 .
N10 H10 Cl3 0.88 2.67 3.226(5) 122.6 .
N12 H12 Cl4 0.88 2.35 3.220(6) 169.5 .

loop_
_geom_torsion_atom_site_label_1
_geom_torsion_atom_site_label_2
_geom_torsion_atom_site_label_3
_geom_torsion_atom_site_label_4
_geom_torsion
_geom_torsion_site_symmetry_1
_geom_torsion_site_symmetry_2
_geom_torsion_site_symmetry_3
_geom_torsion_site_symmetry_4
_geom_torsion_publ_flag
N11 Co1 N1 C3 5.2(6) . . . . ?
N7 Co1 N1 C3 134.0(5) . . . . ?
Cl1 Co1 N1 C3 -113.9(5) . . . . ?
N11 Co1 N1 C1 171.9(3) . . . . ?
N7 Co1 N1 C1 -59.3(4) . . . . ?
Cl1 Co1 N1 C1 52.9(4) . . . . ?
N9 Co2 N3 C10 135.9(5) . . . . ?
N5 Co2 N3 C10 9.1(6) . . . . ?
Cl2 Co2 N3 C10 -110.1(5) . . . . ?
N9 Co2 N3 C12 -63.1(5) . . . . ?
N5 Co2 N3 C12 170.1(4) . . . . ?
Cl2 Co2 N3 C12 50.9(4) . . . . ?
N9 Co2 N5 C15 -6.8(6) . . . . ?
N3 Co2 N5 C15 126.2(5) . . . . ?
Cl2 Co2 N5 C15 -118.8(5) . . . . ?
N9 Co2 N5 C14 158.3(4) . . . . ?
N3 Co2 N5 C14 -68.6(4) . . . . ?
Cl2 Co2 N5 C14 46.4(4) . . . . ?
N11 Co1 N7 C22 116.8(6) . . . . ?
N1 Co1 N7 C22 -14.4(6) . . . . ?
Cl1 Co1 N7 C22 -126.6(6) . . . . ?
N11 Co1 N7 C24 -69.1(4) . . . . ?
N1 Co1 N7 C24 159.6(4) . . . . ?
Cl1 Co1 N7 C24 47.4(4) . . . . ?
N3 Co2 N9 C27 -11.1(7) . . . . ?
N5 Co2 N9 C27 119.3(6) . . . . ?
Cl2 Co2 N9 C27 -124.5(6) . . . . ?
N3 Co2 N9 C25 165.0(4) . . . . ?
N5 Co2 N9 C25 -64.6(4) . . . . ?
Cl2 Co2 N9 C25 51.6(4) . . . . ?
N7 Co1 N11 C34 0.0(6) . . . . ?
N1 Co1 N11 C34 130.1(5) . . . . ?
Cl1 Co1 N11 C34 -113.5(5) . . . . ?
N7 Co1 N11 C35 161.4(4) . . . . ?
N1 Co1 N11 C35 -68.5(4) . . . . ?
Cl1 Co1 N11 C35 47.9(4) . . . . ?
C3 N1 C1 C2 0.5(6) . . . . ?
Co1 N1 C1 C2 -170.5(4) . . . . ?
C3 N2 C2 C1 -2.5(7) . . . . ?
N1 C1 C2 N2 1.2(7) . . . . ?
C1 N1 C3 N2 -2.2(6) . . . . ?
Co1 N1 C3 N2 165.0(4) . . . . ?
C1 N1 C3 C4 179.0(5) . . . . ?
Co1 N1 C3 C4 -13.8(9) . . . . ?
C2 N2 C3 N1 3.1(7) . . . . ?
C2 N2 C3 C4 -178.0(5) . . . . ?
N1 C3 C4 C5 -35.3(8) . . . . ?
N2 C3 C4 C5 145.9(5) . . . . ?
N1 C3 C4 C9 146.8(5) . . . . ?
N2 C3 C4 C9 -31.9(8) . . . . ?
C9 C4 C5 C6 -1.6(8) . . . . ?
C3 C4 C5 C6 -179.5(5) . . . . ?
C4 C5 C6 C7 -0.7(8) . . . . ?
C4 C5 C6 C10 -179.9(5) . . . . ?
C5 C6 C7 C8 1.6(8) . . . . ?
C10 C6 C7 C8 -179.2(5) . . . . ?
C6 C7 C8 C9 -0.2(8) . . . . ?
C7 C8 C9 C4 -2.2(9) . . . . ?
C5 C4 C9 C8 3.1(8) . . . . ?
C3 C4 C9 C8 -179.0(5) . . . . ?
C12 N3 C10 N4 -2.5(7) . . . . ?
Co2 N3 C10 N4 159.8(4) . . . . ?
C12 N3 C10 C6 176.8(5) . . . . ?
Co2 N3 C10 C6 -20.9(8) . . . . ?
C11 N4 C10 N3 0.1(7) . . . . ?
C11 N4 C10 C6 -179.2(5) . . . . ?
C5 C6 C10 N3 -37.9(8) . . . . ?
C7 C6 C10 N3 142.9(5) . . . . ?
C5 C6 C10 N4 141.3(6) . . . . ?
C7 C6 C10 N4 -37.8(8) . . . . ?
C10 N4 C11 C12 2.2(7) . . . . ?
C10 N3 C12 C11 3.7(7) . . . . ?
Co2 N3 C12 C11 -162.4(4) . . . . ?
N4 C11 C12 N3 -3.4(7) . . . . ?
C15 N6 C13 C14 -0.1(7) . . . . ?
C15 N5 C14 C13 -1.6(6) . . . . ?
Co2 N5 C14 C13 -171.1(4) . . . . ?
N6 C13 C14 N5 0.9(7) . . . . ?
C14 N5 C15 N6 1.6(7) . . . . ?
Co2 N5 C15 N6 167.6(4) . . . . ?
C14 N5 C15 C16 179.6(5) . . . . ?
Co2 N5 C15 C16 -14.4(9) . . . . ?
C13 N6 C15 N5 -1.0(7) . . . . ?
C13 N6 C15 C16 -179.1(5) . . . . ?
N5 C15 C16 C21 -43.6(8) . . . . ?
N6 C15 C16 C21 134.3(6) . . . . ?
N5 C15 C16 C17 137.9(6) . . . . ?
N6 C15 C16 C17 -44.2(7) . . . . ?
C21 C16 C17 C18 2.4(8) . . . . ?
C15 C16 C17 C18 -179.0(5) . . . . ?
C16 C17 C18 C19 -2.1(9) . . . . ?
C17 C18 C19 C20 0.0(9) . . . . ?
C18 C19 C20 C21 1.7(8) . . . . ?
C18 C19 C20 C22 -178.3(5) . . . . ?
C17 C16 C21 C20 -0.7(8) . . . . ?
C15 C16 C21 C20 -179.2(5) . . . . ?
C19 C20 C21 C16 -1.3(8) . . . . ?
C22 C20 C21 C16 178.7(5) . . . . ?
C24 N7 C22 N8 0.1(7) . . . . ?
Co1 N7 C22 N8 174.5(4) . . . . ?
C24 N7 C22 C20 -179.1(5) . . . . ?
Co1 N7 C22 C20 -4.7(10) . . . . ?
C23 N8 C22 N7 5.4(7) . . . . ?
C23 N8 C22 C20 -175.4(5) . . . . ?
C19 C20 C22 N7 146.0(6) . . . . ?
C21 C20 C22 N7 -34.1(8) . . . . ?
C19 C20 C22 N8 -33.1(8) . . . . ?
C21 C20 C22 N8 146.8(5) . . . . ?
C22 N8 C23 C24 -8.0(7) . . . . ?
C22 N7 C24 C23 -5.2(7) . . . . ?
Co1 N7 C24 C23 178.9(4) . . . . ?
N8 C23 C24 N7 7.7(7) . . . . ?
C27 N9 C25 C26 -5.0(7) . . . . ?
Co2 N9 C25 C26 177.6(4) . . . . ?
C27 N10 C26 C25 -11.0(7) . . . . ?
N9 C25 C26 N10 9.4(7) . . . . ?
C25 N9 C27 N10 -2.2(7) . . . . ?
Co2 N9 C27 N10 174.1(4) . . . . ?
C25 N9 C27 C28 179.2(5) . . . . ?
Co2 N9 C27 C28 -4.6(10) . . . . ?
C26 N10 C27 N9 8.9(8) . . . . ?
C26 N10 C27 C28 -172.4(6) . . . . ?
N9 C27 C28 C29 152.9(6) . . . . ?
N10 C27 C28 C29 -25.7(9) . . . . ?
N9 C27 C28 C33 -29.3(9) . . . . ?
N10 C27 C28 C33 152.2(5) . . . . ?
C33 C28 C29 C30 2.5(10) . . . . ?
C27 C28 C29 C30 -179.6(6) . . . . ?
C28 C29 C30 C31 0.3(11) . . . . ?
C29 C30 C31 C32 -3.4(10) . . . . ?
C30 C31 C32 C33 3.5(9) . . . . ?
C30 C31 C32 C34 -177.6(6) . . . . ?
C31 C32 C33 C28 -0.6(9) . . . . ?
C34 C32 C33 C28 -179.6(5) . . . . ?
C29 C28 C33 C32 -2.4(9) . . . . ?
C27 C28 C33 C32 179.7(5) . . . . ?
C35 N11 C34 N12 1.0(7) . . . . ?
Co1 N11 C34 N12 164.0(4) . . . . ?
C35 N11 C34 C32 179.5(5) . . . . ?
Co1 N11 C34 C32 -17.5(9) . . . . ?
C36 N12 C34 N11 0.2(7) . . . . ?
C36 N12 C34 C32 -178.3(5) . . . . ?
C33 C32 C34 N11 -50.2(8) . . . . ?
C31 C32 C34 N11 130.9(6) . . . . ?
C33 C32 C34 N12 128.3(6) . . . . ?
C31 C32 C34 N12 -50.7(8) . . . . ?
C34 N11 C35 C36 -1.8(6) . . . . ?
Co1 N11 C35 C36 -168.3(4) . . . . ?
C34 N12 C36 C35 -1.3(7) . . . . ?
N11 C35 C36 N12 1.9(7) . . . . ?
